data_4320088
loop_
_publ_author_name
'Roger D. Willett'
'George Pon'
'Callie Nagy'

_publ_section_title
;
 Crystal Chemistry of the 4,4'-Dimethyl-2,2'bipyridine/Copper Bromide
 System
;
_journal_name_full 'Inorganic Chemistry'
_journal_page_first 4342
_journal_page_last 4352
_journal_paper_doi 10.1021/ic010229v
_journal_volume 40
_journal_year 2001
_chemical_formula_sum 'C24 H24 Br4 Cu3 N4'
_chemical_formula_weight 878.73
_chemical_name_systematic
;
  [bis(4,4'-dimethyl-2,2'-bipyridine)copper(II)bromide]-\m-bromo-
dicopper(I)tribromide
;
_space_group_IT_number 2
_symmetry_cell_setting triclinic
_symmetry_space_group_name_Hall '-P 1'
_symmetry_space_group_name_H-M 'P -1'
_atom_sites_solution_hydrogens geom
_atom_sites_solution_primary direct
_atom_sites_solution_secondary difmap
_audit_creation_method SHELXL-97
_cell_angle_alpha 89.116(2)
_cell_angle_beta 82.644(2)
_cell_angle_gamma 79.418(2)
_cell_formula_units_Z 2
_cell_length_a 8.5021(3)
_cell_length_b 10.8577(4)
_cell_length_c 15.59120(10)
_cell_measurement_reflns_used 3318
_cell_measurement_temperature 293(2)
_cell_measurement_theta_max 22.46
_cell_measurement_theta_min 1.32
_cell_volume 1403.10(7)
_computing_cell_refinement 'Siemens XSCANS'
_computing_data_collection 'Siemens XSCANS'
_computing_data_reduction 'Siemens SHELXTL'
_computing_molecular_graphics 'Siemens SHELXTL'
_computing_publication_material 'Siemens SHELXTL'
_computing_structure_refinement 'SHELXL-97 (Sheldrick, 1997)'
_computing_structure_solution 'SHELXS-97 (Sheldrick, 1990)'
_diffrn_ambient_temperature 293(2)
_diffrn_measured_fraction_theta_full 0.908
_diffrn_measured_fraction_theta_max 0.908
_diffrn_measurement_device_type 'CCD detector'
_diffrn_measurement_method '\w scans'
_diffrn_radiation_monochromator graphite
_diffrn_radiation_source 'fine-focus sealed tube'
_diffrn_radiation_type MoK\a
_diffrn_radiation_wavelength 0.71073
_diffrn_reflns_av_R_equivalents 0.0000
_diffrn_reflns_av_sigmaI/netI 0.1425
_diffrn_reflns_limit_h_max 9
_diffrn_reflns_limit_h_min -8
_diffrn_reflns_limit_k_max 11
_diffrn_reflns_limit_k_min -11
_diffrn_reflns_limit_l_max 16
_diffrn_reflns_limit_l_min 0
_diffrn_reflns_number 3318
_diffrn_reflns_theta_full 22.46
_diffrn_reflns_theta_max 22.46
_diffrn_reflns_theta_min 1.32
_diffrn_standards_interval_count 'beginning and end'
_diffrn_standards_number 50
_exptl_absorpt_coefficient_mu 7.969
_exptl_absorpt_correction_T_max 0.384
_exptl_absorpt_correction_T_min 0.215
_exptl_absorpt_correction_type empirical
_exptl_absorpt_process_details SADABS
_exptl_crystal_colour opaque
_exptl_crystal_density_diffrn 2.080
_exptl_crystal_density_method 'not measured'
_exptl_crystal_description 'elongated prism'
_exptl_crystal_F_000 846
_exptl_crystal_size_max .075
_exptl_crystal_size_mid .075
_exptl_crystal_size_min .2
_refine_diff_density_max 0.928
_refine_diff_density_min -0.905
_refine_diff_density_rms 0.241
_refine_ls_extinction_method none
_refine_ls_goodness_of_fit_ref 1.153
_refine_ls_hydrogen_treatment mixed
_refine_ls_matrix_type full
_refine_ls_number_parameters 316
_refine_ls_number_reflns 3318
_refine_ls_number_restraints 132
_refine_ls_restrained_S_all 1.131
_refine_ls_R_factor_all 0.1546
_refine_ls_R_factor_gt 0.1061
_refine_ls_shift/su_max 0.005
_refine_ls_shift/su_mean 0.000
_refine_ls_structure_factor_coef Fsqd
_refine_ls_weighting_details 'calc w=1/[\s^2^(Fo^2^)+(0.0000P)^2^+51.8070P] where P=(Fo^2^+2Fc^2^)/3'
_refine_ls_weighting_scheme calc
_refine_ls_wR_factor_gt 0.2062
_refine_ls_wR_factor_ref 0.2409
_reflns_number_gt 2271
_reflns_number_total 3318
_reflns_threshold_expression >2sigma(I)
_cod_data_source_file ic010229v_5.cif
_cod_data_source_block compound4-268rdw_cnta
_cod_depositor_comments
;
The following automatic conversions were performed:

'_symmetry_cell_setting' value 'Triclinic' changed to 'triclinic'
according to the built-in table from CIF Core dictionary named
'cif_core.dic' version 2.4.1 from 2010-06-29.

Automatic conversion script
Id: cif_fix_values 1646 2011-03-28 12:23:43Z adriana 
;
_cod_database_code 4320088

loop_
_symmetry_equiv_pos_as_xyz
'x, y, z'
'-x, -y, -z'

loop_
_atom_site_label
_atom_site_type_symbol
_atom_site_fract_x
_atom_site_fract_y
_atom_site_fract_z
_atom_site_U_iso_or_equiv
_atom_site_adp_type
_atom_site_occupancy
_atom_site_symmetry_multiplicity
_atom_site_calc_flag
_atom_site_refinement_flags
_atom_site_disorder_assembly
_atom_site_disorder_group
Cu1 Cu 0.3489(3) 0.9876(2) 0.77378(18) 0.0488(8) Uani 1 1 d . . .
Cu2 Cu -0.0220(4) 1.1547(3) 0.7854(2) 0.0680(9) Uani 1 1 d . . .
Cu3 Cu -0.2322(5) 1.3196(3) 0.7020(2) 0.0830(11) Uani 1 1 d . . .
Br1 Br 0.0966(3) 1.0242(2) 0.88882(16) 0.0600(7) Uani 1 1 d . . .
Br2 Br -0.1716(4) 1.0934(3) 0.68003(18) 0.0740(9) Uani 1 1 d . . .
Br3 Br -0.0026(4) 1.3713(3) 0.7702(3) 0.0897(11) Uani 1 1 d . . .
Br4 Br -0.4472(4) 1.4664(2) 0.6718(2) 0.0825(10) Uani 1 1 d . . .
N1 N 0.4429(19) 1.1072(16) 0.8374(11) 0.042(4) Uani 1 1 d . . .
C2 C 0.564(3) 1.055(2) 0.8798(14) 0.052(6) Uani 1 1 d U . .
C3 C 0.640(3) 1.127(2) 0.9291(14) 0.056(6) Uani 1 1 d U . .
H3A H 0.7252 1.0887 0.9578 0.067 Uiso 1 1 calc R . .
C4 C 0.585(3) 1.2567(19) 0.9352(14) 0.047(5) Uani 1 1 d U . .
C5 C 0.466(3) 1.308(2) 0.8876(13) 0.047(5) Uani 1 1 d U . .
H5A H 0.4324 1.3943 0.8851 0.056 Uiso 1 1 calc R . .
C6 C 0.397(3) 1.2272(18) 0.8434(13) 0.041(5) Uani 1 1 d U . .
H6 H 0.3099 1.2624 0.8153 0.049 Uiso 1 1 calc R . .
C7 C 0.680(3) 1.3357(19) 0.9815(16) 0.056(6) Uani 1 1 d U . .
H7A H 0.7584 1.2817 1.0107 0.084 Uiso 1 1 calc R . .
H7B H 0.6071 1.3898 1.0230 0.084 Uiso 1 1 calc R . .
H7C H 0.7336 1.3855 0.9401 0.084 Uiso 1 1 calc R . .
N1' N 0.525(2) 0.8623(16) 0.8204(12) 0.050(5) Uani 1 1 d . . .
C2' C 0.619(3) 0.916(2) 0.8741(15) 0.052(6) Uani 1 1 d U . .
C3' C 0.743(3) 0.845(2) 0.9094(15) 0.055(6) Uani 1 1 d U . .
H3'A H 0.8044 0.8851 0.9411 0.066 Uiso 1 1 calc R . .
C4' C 0.781(3) 0.719(2) 0.9009(16) 0.058(6) Uani 1 1 d U . .
C5' C 0.699(3) 0.6658(18) 0.8455(14) 0.050(6) Uani 1 1 d U . .
H5'A H 0.7304 0.5813 0.8314 0.060 Uiso 1 1 calc R . .
C6' C 0.570(2) 0.7346(18) 0.8108(15) 0.046(6) Uani 1 1 d U . .
H6'A H 0.5107 0.6926 0.7790 0.055 Uiso 1 1 calc R . .
C7' C 0.917(3) 0.6450(19) 0.9411(18) 0.064(7) Uani 1 1 d U . .
H7'A H 0.9245 0.5577 0.9283 0.096 Uiso 1 1 calc R . .
H7'B H 0.8979 0.6579 1.0026 0.096 Uiso 1 1 calc R . .
H7'C H 1.0156 0.6712 0.9184 0.096 Uiso 1 1 calc R . .
N11 N 0.348(2) 1.0711(16) 0.6553(12) 0.052(5) Uani 1 1 d . . .
C12 C 0.288(3) 1.011(2) 0.5989(12) 0.042(5) Uani 1 1 d U . .
C13 C 0.277(3) 1.0531(18) 0.5162(15) 0.048(5) Uani 1 1 d U . .
H13B H 0.2366 1.0070 0.4773 0.058 Uiso 1 1 calc R . .
C14 C 0.326(3) 1.1647(19) 0.4899(15) 0.051(5) Uani 1 1 d U . .
C15 C 0.383(3) 1.229(2) 0.5471(14) 0.048(5) Uani 1 1 d U . .
H15A H 0.4093 1.3071 0.5326 0.058 Uiso 1 1 calc R . .
C16 C 0.401(3) 1.180(2) 0.6281(15) 0.054(6) Uani 1 1 d U . .
H16B H 0.4515 1.2215 0.6656 0.065 Uiso 1 1 calc R . .
C17 C 0.306(3) 1.220(2) 0.4015(14) 0.069(7) Uani 1 1 d U . .
H17D H 0.2611 1.1645 0.3682 0.103 Uiso 1 1 calc R . .
H17E H 0.4086 1.2312 0.3725 0.103 Uiso 1 1 calc R . .
H17F H 0.2340 1.2997 0.4078 0.103 Uiso 1 1 calc R . .
N11' N 0.2531(19) 0.8674(15) 0.7132(11) 0.039(4) Uani 1 1 d . . .
C12' C 0.245(2) 0.8874(17) 0.6283(13) 0.038(5) Uani 1 1 d U . .
C13' C 0.197(3) 0.8070(18) 0.5718(16) 0.052(6) Uani 1 1 d U . .
H13A H 0.1896 0.8253 0.5138 0.063 Uiso 1 1 calc R . .
C14' C 0.159(3) 0.694(2) 0.6108(18) 0.065(6) Uani 1 1 d U . .
C15' C 0.157(3) 0.678(2) 0.6962(19) 0.072(7) Uani 1 1 d U . .
H15B H 0.1224 0.6088 0.7225 0.086 Uiso 1 1 calc R . .
C16' C 0.206(3) 0.765(2) 0.7451(17) 0.068(7) Uani 1 1 d U . .
H16A H 0.2066 0.7504 0.8040 0.081 Uiso 1 1 calc R . .
C17' C 0.115(3) 0.601(2) 0.5500(15) 0.057(6) Uani 1 1 d U . .
H17A H 0.1267 0.6312 0.4919 0.085 Uiso 1 1 calc R . .
H17B H 0.0051 0.5911 0.5666 0.085 Uiso 1 1 calc R . .
H17C H 0.1852 0.5214 0.5533 0.085 Uiso 1 1 calc R . .

loop_
_atom_site_aniso_label
_atom_site_aniso_U_11
_atom_site_aniso_U_22
_atom_site_aniso_U_33
_atom_site_aniso_U_23
_atom_site_aniso_U_13
_atom_site_aniso_U_12
Cu1 0.0548(17) 0.0440(15) 0.0550(18) -0.0095(13) -0.0154(14) -0.0215(13)
Cu2 0.068(2) 0.064(2) 0.073(2) -0.0102(16) -0.0108(17) -0.0136(16)
Cu3 0.078(2) 0.084(2) 0.085(3) 0.004(2) -0.008(2) -0.011(2)
Br1 0.0528(15) 0.0728(16) 0.0584(16) -0.0055(12) -0.0024(12) -0.0245(13)
Br2 0.090(2) 0.0634(17) 0.0729(19) -0.0242(14) -0.0205(15) -0.0169(15)
Br3 0.0687(19) 0.0501(16) 0.158(3) -0.0046(17) -0.034(2) -0.0171(14)
Br4 0.093(2) 0.0461(15) 0.117(3) -0.0096(15) -0.0337(19) -0.0191(14)
N1 0.035(10) 0.048(11) 0.049(11) -0.029(9) -0.008(9) -0.015(9)
C2 0.047(13) 0.068(14) 0.048(13) -0.012(11) -0.001(11) -0.031(11)
C3 0.047(13) 0.076(15) 0.045(13) -0.019(11) 0.015(11) -0.021(12)
C4 0.045(12) 0.040(11) 0.054(13) -0.021(10) 0.020(10) -0.020(10)
C5 0.052(13) 0.047(12) 0.042(12) 0.003(10) -0.018(10) 0.001(10)
C6 0.052(13) 0.036(12) 0.035(12) -0.001(9) -0.023(10) 0.005(10)
C7 0.063(15) 0.039(13) 0.075(17) -0.006(11) -0.016(13) -0.028(12)
N1' 0.053(12) 0.044(11) 0.060(12) -0.001(9) -0.037(10) -0.006(9)
C2' 0.054(13) 0.060(13) 0.050(13) -0.009(11) -0.001(11) -0.029(11)
C3' 0.070(14) 0.048(12) 0.054(14) -0.011(11) -0.014(12) -0.027(11)
C4' 0.074(15) 0.036(11) 0.067(14) -0.015(11) -0.006(12) -0.018(11)
C5' 0.075(14) 0.021(10) 0.050(13) -0.005(9) -0.019(11) 0.009(10)
C6' 0.031(11) 0.029(11) 0.083(16) -0.002(10) 0.000(11) -0.026(9)
C7' 0.058(15) 0.031(12) 0.11(2) -0.008(13) -0.034(15) 0.000(11)
N11 0.041(10) 0.048(11) 0.075(14) -0.027(10) -0.003(9) -0.031(9)
C12 0.049(12) 0.060(12) 0.018(10) 0.001(9) -0.008(9) -0.014(10)
C13 0.053(12) 0.033(11) 0.066(14) -0.005(10) -0.015(11) -0.024(10)
C14 0.043(12) 0.045(12) 0.066(14) 0.003(11) -0.018(11) -0.005(10)
C15 0.051(12) 0.051(12) 0.052(13) 0.035(10) -0.040(11) -0.011(10)
C16 0.047(13) 0.053(13) 0.066(15) -0.017(12) -0.039(12) 0.001(11)
C17 0.081(18) 0.089(19) 0.040(15) -0.001(13) -0.004(13) -0.026(15)
N11' 0.039(10) 0.042(10) 0.041(11) 0.010(8) -0.017(8) -0.015(8)
C12' 0.039(11) 0.034(10) 0.044(12) -0.019(9) -0.010(9) -0.009(9)
C13' 0.058(13) 0.034(11) 0.067(14) -0.011(10) -0.021(11) -0.003(10)
C14' 0.077(15) 0.042(12) 0.079(16) -0.024(12) -0.012(13) -0.017(11)
C15' 0.076(16) 0.070(15) 0.087(17) -0.001(14) -0.013(14) -0.053(13)
C16' 0.080(17) 0.072(16) 0.070(16) 0.001(13) -0.030(14) -0.048(14)
C17' 0.063(15) 0.056(14) 0.057(15) -0.008(11) -0.035(13) -0.005(12)

loop_
_atom_type_symbol
_atom_type_description
_atom_type_scat_dispersion_real
_atom_type_scat_dispersion_imag
_atom_type_scat_source
C C 0.0033 0.0016 'International Tables Vol C Tables 4.2.6.8 and 6.1.1.4'
H H 0.0000 0.0000 'International Tables Vol C Tables 4.2.6.8 and 6.1.1.4'
N N 0.0061 0.0033 'International Tables Vol C Tables 4.2.6.8 and 6.1.1.4'
Cu Cu 0.3201 1.2651 'International Tables Vol C Tables 4.2.6.8 and 6.1.1.4'
Br Br -0.2901 2.4595 'International Tables Vol C Tables 4.2.6.8 and 6.1.1.4'

loop_
_geom_angle_atom_site_label_1
_geom_angle_atom_site_label_2
_geom_angle_atom_site_label_3
_geom_angle
_geom_angle_site_symmetry_1
_geom_angle_site_symmetry_3
_geom_angle_publ_flag
N11' Cu1 N1 178.6(7) . . ?
N11' Cu1 N1' 97.7(7) . . ?
N1 Cu1 N1' 81.9(7) . . ?
N11' Cu1 N11 80.7(6) . . ?
N1 Cu1 N11 100.6(7) . . ?
N1' Cu1 N11 129.6(8) . . ?
N11' Cu1 Br1 89.8(5) . . ?
N1 Cu1 Br1 89.1(5) . . ?
N1' Cu1 Br1 108.8(6) . . ?
N11 Cu1 Br1 121.6(5) . . ?
Br1 Cu2 Br2 125.73(16) . . ?
Br1 Cu2 Br3 123.56(17) . . ?
Br2 Cu2 Br3 110.70(18) . . ?
Br1 Cu2 Cu3 163.51(18) . . ?
Br2 Cu2 Cu3 56.54(13) . . ?
Br3 Cu2 Cu3 57.78(13) . . ?
Br4 Cu3 Br2 131.08(19) . . ?
Br4 Cu3 Br3 123.39(18) . . ?
Br2 Cu3 Br3 105.53(17) . . ?
Br4 Cu3 Cu2 163.3(2) . . ?
Br2 Cu3 Cu2 54.42(12) . . ?
Br3 Cu3 Cu2 54.39(12) . . ?
Cu2 Br1 Cu1 84.71(13) . . ?
Cu2 Br2 Cu3 69.04(14) . . ?
Cu2 Br3 Cu3 67.83(13) . . ?
C6 N1 C2 117.8(17) . . ?
C6 N1 Cu1 127.5(15) . . ?
C2 N1 Cu1 114.7(14) . . ?
N1 C2 C3 121(2) . . ?
N1 C2 C2' 118.9(19) . . ?
C3 C2 C2' 120(2) . . ?
C2 C3 C4 119(2) . . ?
C5 C4 C3 118(2) . . ?
C5 C4 C7 123(2) . . ?
C3 C4 C7 119(2) . . ?
C4 C5 C6 117.5(19) . . ?
N1 C6 C5 126.1(19) . . ?
C6' N1' C2' 113.5(19) . . ?
C6' N1' Cu1 132.1(14) . . ?
C2' N1' Cu1 114.4(14) . . ?
C3' C2' N1' 122(2) . . ?
C3' C2' C2 128(2) . . ?
N1' C2' C2 110(2) . . ?
C2' C3' C4' 123(2) . . ?
C3' C4' C5' 116(2) . . ?
C3' C4' C7' 122(2) . . ?
C5' C4' C7' 121.8(19) . . ?
C6' C5' C4' 121.4(19) . . ?
C5' C6' N1' 123.5(19) . . ?
C12 N11 C16 117(2) . . ?
C12 N11 Cu1 113.7(14) . . ?
C16 N11 Cu1 128.9(13) . . ?
N11 C12 C13 122(2) . . ?
N11 C12 C12' 115.8(18) . . ?
C13 C12 C12' 122.2(17) . . ?
C12 C13 C14 120.6(19) . . ?
C15 C14 C13 118(2) . . ?
C15 C14 C17 119(2) . . ?
C13 C14 C17 123(2) . . ?
C14 C15 C16 119(2) . . ?
N11 C16 C15 122.0(19) . . ?
C16' N11' C12' 116.4(18) . . ?
C16' N11' Cu1 127.2(15) . . ?
C12' N11' Cu1 116.3(12) . . ?
N11' C12' C13' 125(2) . . ?
N11' C12' C12 112.9(15) . . ?
C13' C12' C12 122(2) . . ?
C12' C13' C14' 114(2) . . ?
C15' C14' C13' 120(2) . . ?
C15' C14' C17' 124(2) . . ?
C13' C14' C17' 116(2) . . ?
C14' C15' C16' 120(2) . . ?
N11' C16' C15' 124(2) . . ?

loop_
_geom_bond_atom_site_label_1
_geom_bond_atom_site_label_2
_geom_bond_distance
_geom_bond_site_symmetry_2
_geom_bond_publ_flag
Cu1 N11' 1.971(16) . ?
Cu1 N1 1.983(14) . ?
Cu1 N1' 2.029(17) . ?
Cu1 N11 2.05(2) . ?
Cu1 Br1 2.589(4) . ?
Cu2 Br1 2.334(4) . ?
Cu2 Br2 2.375(4) . ?
Cu2 Br3 2.394(4) . ?
Cu2 Cu3 2.727(5) . ?
Cu3 Br4 2.287(5) . ?
Cu3 Br2 2.436(5) . ?
Cu3 Br3 2.491(5) . ?
N1 C6 1.29(2) . ?
N1 C2 1.33(3) . ?
C2 C3 1.39(3) . ?
C2 C2' 1.49(3) . ?
C3 C4 1.40(3) . ?
C4 C5 1.36(3) . ?
C4 C7 1.52(3) . ?
C5 C6 1.38(3) . ?
N1' C6' 1.37(2) . ?
N1' C2' 1.43(3) . ?
C2' C3' 1.36(3) . ?
C3' C4' 1.35(3) . ?
C4' C5' 1.38(3) . ?
C4' C7' 1.48(3) . ?
C5' C6' 1.37(3) . ?
N11 C12 1.31(2) . ?
N11 C16 1.39(3) . ?
C12 C13 1.37(3) . ?
C12 C12' 1.50(3) . ?
C13 C14 1.39(3) . ?
C14 C15 1.33(3) . ?
C14 C17 1.51(3) . ?
C15 C16 1.38(3) . ?
N11' C16' 1.32(3) . ?
N11' C12' 1.35(2) . ?
C12' C13' 1.40(3) . ?
C13' C14' 1.43(3) . ?
C14' C15' 1.34(4) . ?
C14' C17' 1.52(3) . ?
C15' C16' 1.37(3) . ?

loop_
_geom_torsion_atom_site_label_1
_geom_torsion_atom_site_label_2
_geom_torsion_atom_site_label_3
_geom_torsion_atom_site_label_4
_geom_torsion
_geom_torsion_site_symmetry_1
_geom_torsion_site_symmetry_2
_geom_torsion_site_symmetry_3
_geom_torsion_site_symmetry_4
_geom_torsion_publ_flag
Br1 Cu2 Cu3 Br4 11.8(11) . . . . ?
Br2 Cu2 Cu3 Br4 115.3(7) . . . . ?
Br3 Cu2 Cu3 Br4 -88.1(7) . . . . ?
Br1 Cu2 Cu3 Br2 -103.5(6) . . . . ?
Br3 Cu2 Cu3 Br2 156.5(2) . . . . ?
Br1 Cu2 Cu3 Br3 100.0(6) . . . . ?
Br2 Cu2 Cu3 Br3 -156.5(2) . . . . ?
Br2 Cu2 Br1 Cu1 91.7(2) . . . . ?
Br3 Cu2 Br1 Cu1 -86.9(2) . . . . ?
Cu3 Cu2 Br1 Cu1 -176.2(6) . . . . ?
N11' Cu1 Br1 Cu2 -79.6(5) . . . . ?
N1 Cu1 Br1 Cu2 101.2(6) . . . . ?
N1' Cu1 Br1 Cu2 -177.7(5) . . . . ?
N11 Cu1 Br1 Cu2 -0.7(5) . . . . ?
Br1 Cu2 Br2 Cu3 160.1(2) . . . . ?
Br3 Cu2 Br2 Cu3 -21.10(18) . . . . ?
Br4 Cu3 Br2 Cu2 -159.9(3) . . . . ?
Br3 Cu3 Br2 Cu2 19.63(17) . . . . ?
Br1 Cu2 Br3 Cu3 -160.4(2) . . . . ?
Br2 Cu2 Br3 Cu3 20.80(18) . . . . ?
Br4 Cu3 Br3 Cu2 159.9(2) . . . . ?
Br2 Cu3 Br3 Cu2 -19.64(17) . . . . ?
N11' Cu1 N1 C6 -105(31) . . . . ?
N1' Cu1 N1 C6 179.9(19) . . . . ?
N11 Cu1 N1 C6 51.0(19) . . . . ?
Br1 Cu1 N1 C6 -70.9(18) . . . . ?
N11' Cu1 N1 C2 74(31) . . . . ?
N1' Cu1 N1 C2 -1.8(15) . . . . ?
N11 Cu1 N1 C2 -130.7(15) . . . . ?
Br1 Cu1 N1 C2 107.3(15) . . . . ?
C6 N1 C2 C3 0(3) . . . . ?
Cu1 N1 C2 C3 -178.5(16) . . . . ?
C6 N1 C2 C2' 179.9(19) . . . . ?
Cu1 N1 C2 C2' 1(3) . . . . ?
N1 C2 C3 C4 1(3) . . . . ?
C2' C2 C3 C4 -179.0(19) . . . . ?
C2 C3 C4 C5 -4(3) . . . . ?
C2 C3 C4 C7 -174(2) . . . . ?
C3 C4 C5 C6 6(3) . . . . ?
C7 C4 C5 C6 175(2) . . . . ?
C2 N1 C6 C5 2(3) . . . . ?
Cu1 N1 C6 C5 -179.4(17) . . . . ?
C4 C5 C6 N1 -5(3) . . . . ?
N11' Cu1 N1' C6' 3(2) . . . . ?
N1 Cu1 N1' C6' -179(2) . . . . ?
N11 Cu1 N1' C6' -82(2) . . . . ?
Br1 Cu1 N1' C6' 95(2) . . . . ?
N11' Cu1 N1' C2' -176.8(15) . . . . ?
N1 Cu1 N1' C2' 1.9(15) . . . . ?
N11 Cu1 N1' C2' 99.0(16) . . . . ?
Br1 Cu1 N1' C2' -84.3(15) . . . . ?
C6' N1' C2' C3' 2(3) . . . . ?
Cu1 N1' C2' C3' -179.1(18) . . . . ?
C6' N1' C2' C2 179.0(18) . . . . ?
Cu1 N1' C2' C2 -2(2) . . . . ?
N1 C2 C2' C3' 177(2) . . . . ?
C3 C2 C2' C3' -3(4) . . . . ?
N1 C2 C2' N1' 0(3) . . . . ?
C3 C2 C2' N1' -179.9(19) . . . . ?
N1' C2' C3' C4' -4(4) . . . . ?
C2 C2' C3' C4' 179(2) . . . . ?
C2' C3' C4' C5' 7(4) . . . . ?
C2' C3' C4' C7' -179(2) . . . . ?
C3' C4' C5' C6' -9(4) . . . . ?
C7' C4' C5' C6' 178(2) . . . . ?
C4' C5' C6' N1' 7(4) . . . . ?
C2' N1' C6' C5' -3(3) . . . . ?
Cu1 N1' C6' C5' 177.5(17) . . . . ?
N11' Cu1 N11 C12 0.1(15) . . . . ?
N1 Cu1 N11 C12 -179.4(15) . . . . ?
N1' Cu1 N11 C12 92.4(16) . . . . ?
Br1 Cu1 N11 C12 -83.9(15) . . . . ?
N11' Cu1 N11 C16 -179.6(19) . . . . ?
N1 Cu1 N11 C16 1.0(19) . . . . ?
N1' Cu1 N11 C16 -87.2(19) . . . . ?
Br1 Cu1 N11 C16 96.5(17) . . . . ?
C16 N11 C12 C13 -1(3) . . . . ?
Cu1 N11 C12 C13 179.6(17) . . . . ?
C16 N11 C12 C12' 174.9(18) . . . . ?
Cu1 N11 C12 C12' -5(2) . . . . ?
N11 C12 C13 C14 -1(3) . . . . ?
C12' C12 C13 C14 -176.7(19) . . . . ?
C12 C13 C14 C15 -1(3) . . . . ?
C12 C13 C14 C17 -176(2) . . . . ?
C13 C14 C15 C16 4(3) . . . . ?
C17 C14 C15 C16 180(2) . . . . ?
C12 N11 C16 C15 5(3) . . . . ?
Cu1 N11 C16 C15 -175.6(17) . . . . ?
C14 C15 C16 N11 -7(3) . . . . ?
N1 Cu1 N11' C16' -24(32) . . . . ?
N1' Cu1 N11' C16' 51(2) . . . . ?
N11 Cu1 N11' C16' -180(2) . . . . ?
Br1 Cu1 N11' C16' -58(2) . . . . ?
N1 Cu1 N11' C12' 161(30) . . . . ?
N1' Cu1 N11' C12' -123.8(15) . . . . ?
N11 Cu1 N11' C12' 5.2(14) . . . . ?
Br1 Cu1 N11' C12' 127.3(14) . . . . ?
C16' N11' C12' C13' -2(3) . . . . ?
Cu1 N11' C12' C13' 173.4(16) . . . . ?
C16' N11' C12' C12 176(2) . . . . ?
Cu1 N11' C12' C12 -9(2) . . . . ?
N11 C12 C12' N11' 9(3) . . . . ?
C13 C12 C12' N11' -175(2) . . . . ?
N11 C12 C12' C13' -173.2(19) . . . . ?
C13 C12 C12' C13' 2(3) . . . . ?
N11' C12' C13' C14' -2(3) . . . . ?
C12 C12' C13' C14' -179(2) . . . . ?
C12' C13' C14' C15' 6(4) . . . . ?
C12' C13' C14' C17' -176.5(19) . . . . ?
C13' C14' C15' C16' -6(4) . . . . ?
C17' C14' C15' C16' 177(2) . . . . ?
C12' N11' C16' C15' 2(4) . . . . ?
Cu1 N11' C16' C15' -173(2) . . . . ?
C14' C15' C16' N11' 2(4) . . . . ?
